data_2223422
loop_
_publ_author_name
'Loghmani-Khouzani, Hossein'
'Hajiheidari, Dariush'
'Robinson, Ward T.'
'Abdul Rahman, Noorsaadah'
'Kia, Reza'

_publ_section_title
;
 2-(1,3-Benzothiazol-2-ylsulfanyl)-1-phenylethanone
;
_journal_coeditor_code HK2756
_journal_issue 10
_journal_name_full 'Acta Crystallographica Section E'
_journal_page_first o2441
_journal_paper_doi 10.1107/S1600536809033121
_journal_volume 65
_journal_year 2009
_chemical_formula_iupac 'C15 H11 N O S2'
_chemical_formula_moiety 'C15 H11 N O S2'
_chemical_formula_sum 'C15 H11 N O S2'
_chemical_formula_weight 285.37
_chemical_melting_point 388
_chemical_name_systematic
;
2-(1,3-Benzothiazol-2-ylsulfanyl)-1-phenylethanone
;
_space_group_IT_number 19
_symmetry_cell_setting orthorhombic
_symmetry_space_group_name_Hall 'P 2ac 2ab'
_symmetry_space_group_name_H-M 'P 21 21 21'
_atom_sites_solution_hydrogens geom
_atom_sites_solution_primary direct
_atom_sites_solution_secondary difmap
_audit_creation_method SHELXL-97
_cell_angle_alpha 90.00
_cell_angle_beta 90.00
_cell_angle_gamma 90.00
_cell_formula_units_Z 4
_cell_length_a 5.10600(10)
_cell_length_b 14.6220(3)
_cell_length_c 17.3920(4)
_cell_measurement_reflns_used 8370
_cell_measurement_temperature 295(2)
_cell_measurement_theta_max 30.52
_cell_measurement_theta_min 2.34
_cell_volume 1298.49(5)
_computing_cell_refinement 'SAINT (Bruker, 2005)'
_computing_data_collection 'APEX2 (Bruker, 2005)'
_computing_data_reduction 'SAINT (Bruker, 2005)'
_computing_molecular_graphics 'SHELXTL (Sheldrick, 2008)'
_computing_publication_material 'SHELXTL (Sheldrick, 2008) and PLATON (Spek, 2009)'
_computing_structure_refinement 'SHELXTL (Sheldrick, 2008)'
_computing_structure_solution 'SIR2004 (Burla <i>et al.</i>,  2004)'
_diffrn_ambient_temperature 295(2)
_diffrn_measured_fraction_theta_full 0.989
_diffrn_measured_fraction_theta_max 0.989
_diffrn_measurement_device_type
;
Bruker SMART APEXII CCD area-detector
;
_diffrn_measurement_method '\f and \w'
_diffrn_radiation_monochromator graphite
_diffrn_radiation_source 'fine-focus sealed tube'
_diffrn_radiation_type MoK\a
_diffrn_radiation_wavelength 0.71073
_diffrn_reflns_av_R_equivalents 0.0240
_diffrn_reflns_av_sigmaI/netI 0.0229
_diffrn_reflns_limit_h_max 6
_diffrn_reflns_limit_h_min -7
_diffrn_reflns_limit_k_max 20
_diffrn_reflns_limit_k_min -20
_diffrn_reflns_limit_l_max 24
_diffrn_reflns_limit_l_min -24
_diffrn_reflns_number 14309
_diffrn_reflns_theta_full 30.00
_diffrn_reflns_theta_max 30.00
_diffrn_reflns_theta_min 2.73
_diffrn_standards_number 0
_exptl_absorpt_coefficient_mu 0.399
_exptl_absorpt_correction_T_max 0.9353
_exptl_absorpt_correction_T_min 0.8408
_exptl_absorpt_correction_type multi-scan
_exptl_absorpt_process_details '(SADABS; Bruker, 2005)'
_exptl_crystal_colour pale-yellow
_exptl_crystal_density_diffrn 1.460
_exptl_crystal_density_method 'not measured'
_exptl_crystal_description block
_exptl_crystal_F_000 592
_exptl_crystal_size_max 0.45
_exptl_crystal_size_mid 0.32
_exptl_crystal_size_min 0.17
_refine_diff_density_max 0.313
_refine_diff_density_min -0.162
_refine_ls_abs_structure_details 'Flack (1983), 1550 Friedel pairs'
_refine_ls_abs_structure_Flack 0.01(5)
_refine_ls_extinction_method none
_refine_ls_goodness_of_fit_ref 1.068
_refine_ls_hydrogen_treatment constr
_refine_ls_matrix_type full
_refine_ls_number_parameters 172
_refine_ls_number_reflns 3734
_refine_ls_number_restraints 0
_refine_ls_restrained_S_all 1.068
_refine_ls_R_factor_all 0.0285
_refine_ls_R_factor_gt 0.0268
_refine_ls_shift/su_max 0.001
_refine_ls_shift/su_mean 0.000
_refine_ls_structure_factor_coef Fsqd
_refine_ls_weighting_details 'calc w=1/[\s^2^(Fo^2^)+(0.0411P)^2^+0.1348P] where P=(Fo^2^+2Fc^2^)/3'
_refine_ls_weighting_scheme calc
_refine_ls_wR_factor_gt 0.0671
_refine_ls_wR_factor_ref 0.0679
_reflns_number_gt 3576
_reflns_number_total 3734
_reflns_threshold_expression I>2\s(I)
_cod_data_source_file hk2756.cif
_cod_data_source_block I
_cod_database_code 2223422
_cod_database_fobs_code 2223422

loop_
_symmetry_equiv_pos_as_xyz
'x, y, z'
'-x+1/2, -y, z+1/2'
'x+1/2, -y+1/2, -z'
'-x, y+1/2, -z+1/2'

loop_
_atom_site_type_symbol
_atom_site_label
_atom_site_fract_x
_atom_site_fract_y
_atom_site_fract_z
_atom_site_U_iso_or_equiv
_atom_site_adp_type
_atom_site_calc_flag
_atom_site_refinement_flags
_atom_site_occupancy
_atom_site_disorder_assembly
_atom_site_disorder_group
S S1 0.32503(6) 0.26829(2) 0.744608(17) 0.02052(8) Uani d . 1 . .
S S2 0.01546(7) 0.10723(2) 0.799872(17) 0.02062(8) Uani d . 1 . .
O O1 -0.3471(2) -0.02751(8) 0.84299(6) 0.0341(3) Uani d . 1 . .
N N1 0.3955(2) 0.19530(7) 0.87979(6) 0.0178(2) Uani d . 1 . .
C C1 0.5575(2) 0.31781(8) 0.80443(7) 0.0173(2) Uani d . 1 . .
C C2 0.7199(3) 0.39273(9) 0.79124(8) 0.0226(3) Uani d . 1 . .
H H2A 0.7112 0.4252 0.7453 0.027 Uiso calc R 1 . .
C C3 0.8936(3) 0.41738(9) 0.84818(8) 0.0240(3) Uani d . 1 . .
H H3A 1.0056 0.4666 0.8402 0.029 Uiso calc R 1 . .
C C4 0.9045(3) 0.36954(9) 0.91801(8) 0.0223(3) Uani d . 1 . .
H H4A 1.0230 0.3876 0.9557 0.027 Uiso calc R 1 . .
C C5 0.7413(3) 0.29592(9) 0.93148(7) 0.0188(2) Uani d . 1 . .
H H5A 0.7477 0.2648 0.9781 0.023 Uiso calc R 1 . .
C C6 0.5668(2) 0.26908(9) 0.87415(6) 0.0159(2) Uani d . 1 . .
C C7 0.2610(3) 0.18779(9) 0.81703(7) 0.0171(2) Uani d . 1 . .
C C8 0.0085(3) 0.05695(9) 0.89446(7) 0.0219(2) Uani d . 1 . .
H H8A 0.1752 0.0279 0.9053 0.026 Uiso calc R 1 . .
H H8B -0.0207 0.1041 0.9327 0.026 Uiso calc R 1 . .
C C9 -0.2085(3) -0.01289(9) 0.89821(8) 0.0208(3) Uani d . 1 . .
C C10 -0.2437(3) -0.06360(9) 0.97210(8) 0.0197(2) Uani d . 1 . .
C C11 -0.4423(3) -0.12874(9) 0.97723(9) 0.0255(3) Uani d . 1 . .
H H11A -0.5527 -0.1388 0.9355 0.031 Uiso calc R 1 . .
C C12 -0.4758(3) -0.17854(10) 1.04421(9) 0.0296(3) Uani d . 1 . .
H H12A -0.6096 -0.2215 1.0476 0.036 Uiso calc R 1 . .
C C13 -0.3103(3) -0.16447(9) 1.10627(9) 0.0271(3) Uani d . 1 . .
H H13A -0.3309 -0.1991 1.1507 0.032 Uiso calc R 1 . .
C C14 -0.1145(3) -0.09906(10) 1.10233(8) 0.0271(3) Uani d . 1 . .
H H14A -0.0055 -0.0891 1.1443 0.032 Uiso calc R 1 . .
C C15 -0.0816(3) -0.04858(10) 1.03552(8) 0.0240(3) Uani d . 1 . .
H H15A 0.0493 -0.0044 1.0329 0.029 Uiso calc R 1 . .

loop_
_atom_site_aniso_label
_atom_site_aniso_U_11
_atom_site_aniso_U_22
_atom_site_aniso_U_33
_atom_site_aniso_U_12
_atom_site_aniso_U_13
_atom_site_aniso_U_23
S1 0.02236(15) 0.02516(15) 0.01403(13) -0.00182(12) -0.00251(11) 0.00181(11)
S2 0.02335(15) 0.02168(14) 0.01685(13) -0.00322(13) -0.00214(12) -0.00344(11)
O1 0.0360(6) 0.0339(5) 0.0323(5) -0.0120(5) -0.0132(5) 0.0001(4)
N1 0.0199(5) 0.0188(5) 0.0148(5) -0.0008(4) 0.0011(4) -0.0018(4)
C1 0.0166(5) 0.0199(5) 0.0154(5) 0.0016(4) -0.0003(4) -0.0011(4)
C2 0.0233(6) 0.0220(6) 0.0224(6) 0.0001(5) 0.0012(5) 0.0051(5)
C3 0.0223(6) 0.0193(6) 0.0303(7) -0.0026(5) -0.0002(5) 0.0022(5)
C4 0.0202(6) 0.0231(6) 0.0237(6) 0.0003(5) -0.0041(5) -0.0042(5)
C5 0.0207(6) 0.0197(6) 0.0160(5) 0.0021(5) -0.0016(4) -0.0006(4)
C6 0.0168(5) 0.0164(5) 0.0144(5) 0.0018(5) 0.0012(4) -0.0015(4)
C7 0.0188(6) 0.0175(5) 0.0150(5) 0.0002(4) 0.0019(4) -0.0021(4)
C8 0.0226(6) 0.0233(6) 0.0199(5) -0.0065(6) -0.0036(5) 0.0005(5)
C9 0.0197(6) 0.0173(6) 0.0253(6) -0.0004(5) -0.0011(5) -0.0033(5)
C10 0.0172(6) 0.0155(5) 0.0265(6) 0.0010(4) 0.0018(5) -0.0026(5)
C11 0.0211(7) 0.0221(6) 0.0333(7) -0.0042(5) -0.0012(5) -0.0039(5)
C12 0.0255(7) 0.0225(6) 0.0409(8) -0.0054(6) 0.0072(6) -0.0009(6)
C13 0.0282(7) 0.0229(6) 0.0301(7) 0.0020(6) 0.0098(6) 0.0020(5)
C14 0.0280(7) 0.0280(7) 0.0253(6) -0.0025(6) -0.0006(5) 0.0005(6)
C15 0.0206(6) 0.0228(6) 0.0285(6) -0.0051(5) -0.0006(5) 0.0006(5)

loop_
_atom_type_symbol
_atom_type_description
_atom_type_scat_dispersion_real
_atom_type_scat_dispersion_imag
_atom_type_scat_source
C C 0.0033 0.0016 'International Tables Vol C Tables 4.2.6.8 and 6.1.1.4'
H H 0.0000 0.0000 'International Tables Vol C Tables 4.2.6.8 and 6.1.1.4'
N N 0.0061 0.0033 'International Tables Vol C Tables 4.2.6.8 and 6.1.1.4'
O O 0.0106 0.0060 'International Tables Vol C Tables 4.2.6.8 and 6.1.1.4'
S S 0.1246 0.1234 'International Tables Vol C Tables 4.2.6.8 and 6.1.1.4'

loop_
_geom_angle_atom_site_label_1
_geom_angle_atom_site_label_2
_geom_angle_atom_site_label_3
_geom_angle_site_symmetry_1
_geom_angle_site_symmetry_3
_geom_angle
_geom_angle_publ_flag
C1 S1 C7 . . 88.68(6) ?
C7 S2 C8 . . 97.66(6) ?
C7 N1 C6 . . 109.87(11) ?
C2 C1 C6 . . 121.32(12) ?
C2 C1 S1 . . 129.51(10) ?
C6 C1 S1 . . 109.17(9) ?
C3 C2 C1 . . 118.08(12) ?
C3 C2 H2A . . 121.0 ?
C1 C2 H2A . . 121.0 ?
C2 C3 C4 . . 121.17(13) ?
C2 C3 H3A . . 119.4 ?
C4 C3 H3A . . 119.4 ?
C5 C4 C3 . . 120.77(12) ?
C5 C4 H4A . . 119.6 ?
C3 C4 H4A . . 119.6 ?
C4 C5 C6 . . 118.93(12) ?
C4 C5 H5A . . 120.5 ?
C6 C5 H5A . . 120.5 ?
N1 C6 C5 . . 124.71(11) ?
N1 C6 C1 . . 115.57(10) ?
C5 C6 C1 . . 119.71(12) ?
N1 C7 S2 . . 125.63(10) ?
N1 C7 S1 . . 116.71(10) ?
S2 C7 S1 . . 117.63(7) ?
C9 C8 S2 . . 109.28(9) ?
C9 C8 H8A . . 109.8 ?
S2 C8 H8A . . 109.8 ?
C9 C8 H8B . . 109.8 ?
S2 C8 H8B . . 109.8 ?
H8A C8 H8B . . 108.3 ?
O1 C9 C10 . . 121.56(13) ?
O1 C9 C8 . . 120.95(12) ?
C10 C9 C8 . . 117.49(11) ?
C11 C10 C15 . . 119.22(13) ?
C11 C10 C9 . . 118.78(12) ?
C15 C10 C9 . . 121.99(12) ?
C12 C11 C10 . . 120.20(14) ?
C12 C11 H11A . . 119.9 ?
C10 C11 H11A . . 119.9 ?
C11 C12 C13 . . 120.13(13) ?
C11 C12 H12A . . 119.9 ?
C13 C12 H12A . . 119.9 ?
C14 C13 C12 . . 120.25(13) ?
C14 C13 H13A . . 119.9 ?
C12 C13 H13A . . 119.9 ?
C13 C14 C15 . . 119.76(14) ?
C13 C14 H14A . . 120.1 ?
C15 C14 H14A . . 120.1 ?
C14 C15 C10 . . 120.42(13) ?
C14 C15 H15A . . 119.8 ?
C10 C15 H15A . . 119.8 ?

loop_
_geom_bond_atom_site_label_1
_geom_bond_atom_site_label_2
_geom_bond_site_symmetry_2
_geom_bond_distance
_geom_bond_publ_flag
S1 C1 . 1.7365(13) ?
S1 C7 . 1.7548(13) ?
S2 C7 . 1.7459(13) ?
S2 C8 . 1.8022(13) ?
O1 C9 . 1.2122(16) ?
N1 C7 . 1.2944(16) ?
N1 C6 . 1.3923(17) ?
C1 C2 . 1.3929(18) ?
C1 C6 . 1.4073(17) ?
C2 C3 . 1.3774(19) ?
C2 H2A . 0.9300 ?
C3 C4 . 1.4026(19) ?
C3 H3A . 0.9300 ?
C4 C5 . 1.3813(19) ?
C4 H4A . 0.9300 ?
C5 C6 . 1.3934(17) ?
C5 H5A . 0.9300 ?
C8 C9 . 1.5080(18) ?
C8 H8A . 0.9700 ?
C8 H8B . 0.9700 ?
C9 C10 . 1.4945(19) ?
C10 C11 . 1.3943(18) ?
C10 C15 . 1.3964(19) ?
C11 C12 . 1.384(2) ?
C11 H11A . 0.9300 ?
C12 C13 . 1.386(2) ?
C12 H12A . 0.9300 ?
C13 C14 . 1.385(2) ?
C13 H13A . 0.9300 ?
C14 C15 . 1.387(2) ?
C14 H14A . 0.9300 ?
C15 H15A . 0.9300 ?

loop_
_geom_hbond_atom_site_label_D
_geom_hbond_atom_site_label_H
_geom_hbond_atom_site_label_A
_geom_hbond_site_symmetry_A
_geom_hbond_distance_DH
_geom_hbond_distance_HA
_geom_hbond_distance_DA
_geom_hbond_angle_DHA
_geom_hbond_publ_flag
C2 H2A O1 4_556 0.93 2.51 3.2299(17) 134.6 y

loop_
_geom_torsion_atom_site_label_1
_geom_torsion_atom_site_label_2
_geom_torsion_atom_site_label_3
_geom_torsion_atom_site_label_4
_geom_torsion_site_symmetry_1
_geom_torsion_site_symmetry_2
_geom_torsion_site_symmetry_3
_geom_torsion_site_symmetry_4
_geom_torsion
_geom_torsion_publ_flag
C7 S1 C1 C2 . . . . 179.53(13) ?
C7 S1 C1 C6 . . . . 0.04(9) ?
C6 C1 C2 C3 . . . . 0.86(19) ?
S1 C1 C2 C3 . . . . -178.59(11) ?
C1 C2 C3 C4 . . . . -1.0(2) ?
C2 C3 C4 C5 . . . . 0.2(2) ?
C3 C4 C5 C6 . . . . 0.7(2) ?
C7 N1 C6 C5 . . . . -179.59(12) ?
C7 N1 C6 C1 . . . . 0.07(15) ?
C4 C5 C6 N1 . . . . 178.80(12) ?
C4 C5 C6 C1 . . . . -0.84(19) ?
C2 C1 C6 N1 . . . . -179.62(11) ?
S1 C1 C6 N1 . . . . -0.07(13) ?
C2 C1 C6 C5 . . . . 0.06(19) ?
S1 C1 C6 C5 . . . . 179.61(10) ?
C6 N1 C7 S2 . . . . -177.78(9) ?
C6 N1 C7 S1 . . . . -0.04(14) ?
C8 S2 C7 N1 . . . . 5.15(13) ?
C8 S2 C7 S1 . . . . -172.57(8) ?
C1 S1 C7 N1 . . . . 0.00(11) ?
C1 S1 C7 S2 . . . . 177.93(8) ?
C7 S2 C8 C9 . . . . 175.74(9) ?
S2 C8 C9 O1 . . . . -0.42(16) ?
S2 C8 C9 C10 . . . . 179.05(10) ?
O1 C9 C10 C11 . . . . -0.4(2) ?
C8 C9 C10 C11 . . . . -179.87(12) ?
O1 C9 C10 C15 . . . . 178.67(13) ?
C8 C9 C10 C15 . . . . -0.79(18) ?
C15 C10 C11 C12 . . . . -0.7(2) ?
C9 C10 C11 C12 . . . . 178.35(13) ?
C10 C11 C12 C13 . . . . -0.6(2) ?
C11 C12 C13 C14 . . . . 1.5(2) ?
C12 C13 C14 C15 . . . . -1.0(2) ?
C13 C14 C15 C10 . . . . -0.3(2) ?
C11 C10 C15 C14 . . . . 1.2(2) ?
C9 C10 C15 C14 . . . . -177.84(13) ?

loop_
_cod_related_entry_id
_cod_related_entry_database
_cod_related_entry_code
1 ChemSpider 231998
